data_7103375
loop_
_publ_author_name
'Rio-Echevarria, Iria M'
'White, Fraser J'
'Brechin, Euan K'
'Tasker, Peter A'
'Harris, Steven G'

_publ_section_title
;
 Surface binding vs. sequestration; the uptake of benzohydroxamic acid
 at iron(iii) oxide surfaces.
;
_journal_issue 38
_journal_name_full 'Chemical communications (Cambridge, England)'
_journal_page_first 4570
_journal_page_last 4572
_journal_paper_doi 10.1039/b808805e
_journal_year 2008
_chemical_compound_source 'Iria Rio'
_chemical_formula_moiety '2(C21 H18 Fe N3 O6), 3(C H4 O)'
_chemical_formula_sum 'C45 H48 Fe2 N6 O15'
_chemical_formula_weight 1024.59
_chemical_name_systematic
;
?
;
_space_group_IT_number 14
_symmetry_cell_setting monoclinic
_symmetry_space_group_name_Hall '-P 2ybc'
_symmetry_space_group_name_H-M 'P 1 21/c 1'
_atom_sites_solution_hydrogens geom
_atom_sites_solution_primary direct
_atom_sites_solution_secondary difmap
_audit_creation_method SHELXL-97
_cell_angle_alpha 90.00
_cell_angle_beta 115.874(2)
_cell_angle_gamma 90.00
_cell_formula_units_Z 4
_cell_length_a 20.2477(8)
_cell_length_b 11.3483(4)
_cell_length_c 22.4035(9)
_cell_measurement_reflns_used 5970
_cell_measurement_temperature 150(2)
_cell_measurement_theta_max 26.73
_cell_measurement_theta_min 2.24
_cell_volume 4631.8(3)
_computing_cell_refinement 'BRUKER SAINT'
_computing_data_collection 'Bruker SMART32'
_computing_data_reduction 'BRUKER SAINT'
_computing_molecular_graphics Shelxp
_computing_publication_material 'Platon, encifer'
_computing_structure_refinement 'SHELXL-97 (Sheldrick, 1997)'
_computing_structure_solution 'Shelxs Sheldrick'
_diffrn_ambient_temperature 150(2)
_diffrn_measured_fraction_theta_full 0.997
_diffrn_measured_fraction_theta_max 0.997
_diffrn_measurement_device_type 'Bruker Smart Apex CCD'
_diffrn_measurement_method 'Phi and Omega scans'
_diffrn_radiation_monochromator graphite
_diffrn_radiation_source 'fine-focus sealed tube'
_diffrn_radiation_type MoK\a
_diffrn_radiation_wavelength 0.71073
_diffrn_reflns_av_R_equivalents 0.0442
_diffrn_reflns_av_sigmaI/netI 0.0365
_diffrn_reflns_limit_h_max 25
_diffrn_reflns_limit_h_min -25
_diffrn_reflns_limit_k_max 14
_diffrn_reflns_limit_k_min -14
_diffrn_reflns_limit_l_max 28
_diffrn_reflns_limit_l_min -28
_diffrn_reflns_number 62259
_diffrn_reflns_theta_full 27.04
_diffrn_reflns_theta_max 27.04
_diffrn_reflns_theta_min 1.83
_exptl_absorpt_coefficient_mu 0.702
_exptl_absorpt_correction_T_max 0.9100
_exptl_absorpt_correction_T_min 0.7396
_exptl_absorpt_correction_type multi-scan
_exptl_absorpt_process_details 'SADABS 2004/1'
_exptl_crystal_colour orange
_exptl_crystal_density_diffrn 1.469
_exptl_crystal_density_method 'not measured'
_exptl_crystal_description block
_exptl_crystal_F_000 2128
_exptl_crystal_recrystallization_method 'Slow evaporation of Et2O/MeOH solution'
_exptl_crystal_size_max 0.53
_exptl_crystal_size_mid 0.34
_exptl_crystal_size_min 0.14
_refine_diff_density_max 0.553
_refine_diff_density_min -0.332
_refine_diff_density_rms 0.065
_refine_ls_extinction_method none
_refine_ls_goodness_of_fit_ref 1.055
_refine_ls_hydrogen_treatment mixed
_refine_ls_matrix_type full
_refine_ls_number_parameters 643
_refine_ls_number_reflns 10126
_refine_ls_number_restraints 9
_refine_ls_restrained_S_all 1.055
_refine_ls_R_factor_all 0.0504
_refine_ls_R_factor_gt 0.0371
_refine_ls_shift/su_max 0.001
_refine_ls_shift/su_mean 0.000
_refine_ls_structure_factor_coef Fsqd
_refine_ls_weighting_details 'calc w=1/[\s^2^(Fo^2^)+(0.0577P)^2^+1.4434P] where P=(Fo^2^+2Fc^2^)/3'
_refine_ls_weighting_scheme calc
_refine_ls_wR_factor_gt 0.0988
_refine_ls_wR_factor_ref 0.1036
_reflns_number_gt 8129
_reflns_number_total 10126
_reflns_threshold_expression >2sigma(I)
_cod_data_source_file b808805e.txt
_cod_data_source_block pt0512
_cod_original_sg_symbol_H-M 'P 21/c'
_cod_database_code 7103375

loop_
_symmetry_equiv_pos_as_xyz
'x, y, z'
'-x, y+1/2, -z+1/2'
'-x, -y, -z'
'x, -y-1/2, z-1/2'

loop_
_atom_site_label
_atom_site_type_symbol
_atom_site_fract_x
_atom_site_fract_y
_atom_site_fract_z
_atom_site_U_iso_or_equiv
_atom_site_adp_type
_atom_site_occupancy
_atom_site_symmetry_multiplicity
_atom_site_calc_flag
_atom_site_refinement_flags
_atom_site_disorder_assembly
_atom_site_disorder_group
Fe1 Fe 0.521946(15) 0.67732(2) 0.662166(13) 0.01884(8) Uani 1 1 d . . .
Fe2 Fe 0.128316(14) 0.19414(2) 0.113601(13) 0.01890(8) Uani 1 1 d . . .
C1A C 0.29426(11) 0.74048(18) 0.55212(11) 0.0301(5) Uani 1 1 d . . .
C2A C 0.24371(12) 0.7744(2) 0.57605(13) 0.0397(6) Uani 1 1 d . . .
H2A H 0.2602 0.8055 0.6196 0.048 Uiso 1 1 calc R . .
C3A C 0.16925(14) 0.7620(2) 0.53537(16) 0.0514(7) Uani 1 1 d . . .
H3A H 0.1346 0.7851 0.5512 0.062 Uiso 1 1 calc R . .
C4A C 0.14493(14) 0.7164(2) 0.47222(15) 0.0522(8) Uani 1 1 d . . .
H4A H 0.0938 0.7082 0.4449 0.063 Uiso 1 1 calc R . .
C5A C 0.19478(14) 0.6828(2) 0.44866(14) 0.0475(7) Uani 1 1 d . . .
H5A H 0.1778 0.6519 0.4050 0.057 Uiso 1 1 calc R . .
C6A C 0.26942(13) 0.69396(19) 0.48848(12) 0.0367(6) Uani 1 1 d . . .
H6A H 0.3036 0.6699 0.4724 0.044 Uiso 1 1 calc R . .
C10A C 0.37450(11) 0.74518(17) 0.59516(10) 0.0249(4) Uani 1 1 d . . .
O12A O 0.41898(8) 0.67826(12) 0.58484(7) 0.0266(3) Uani 1 1 d . . .
N11A N 0.40053(9) 0.81622(14) 0.64633(9) 0.0248(4) Uani 1 1 d D . .
H11A H 0.3766(12) 0.8747(18) 0.6527(12) 0.037 Uiso 1 1 d D . .
O11A O 0.47470(7) 0.81057(11) 0.68723(7) 0.0228(3) Uani 1 1 d . . .
C1B C 0.68109(11) 0.87747(17) 0.63368(10) 0.0225(4) Uani 1 1 d . . .
C2B C 0.75024(12) 0.92201(18) 0.67498(11) 0.0298(5) Uani 1 1 d . . .
H2B H 0.7710 0.9076 0.7214 0.036 Uiso 1 1 calc R . .
C3B C 0.78845(13) 0.9872(2) 0.64830(12) 0.0352(5) Uani 1 1 d . . .
H3B H 0.8358 1.0168 0.6764 0.042 Uiso 1 1 calc R . .
C4B C 0.75809(13) 1.0097(2) 0.58063(13) 0.0370(5) Uani 1 1 d . . .
H4B H 0.7843 1.0557 0.5627 0.044 Uiso 1 1 calc R . .
C5B C 0.68983(13) 0.9653(2) 0.53946(12) 0.0349(5) Uani 1 1 d . . .
H5B H 0.6690 0.9809 0.4932 0.042 Uiso 1 1 calc R . .
C6B C 0.65178(12) 0.89807(19) 0.56564(10) 0.0279(5) Uani 1 1 d . . .
H6B H 0.6054 0.8657 0.5370 0.033 Uiso 1 1 calc R . .
C10B C 0.63657(11) 0.80632(16) 0.65800(10) 0.0208(4) Uani 1 1 d . . .
O12B O 0.57463(7) 0.76489(12) 0.61767(6) 0.0224(3) Uani 1 1 d . . .
N11B N 0.66042(9) 0.78270(15) 0.72124(8) 0.0236(4) Uani 1 1 d D . .
H11B H 0.6998(10) 0.8093(19) 0.7517(10) 0.028 Uiso 1 1 d D . .
O11B O 0.61665(7) 0.71304(12) 0.73933(7) 0.0244(3) Uani 1 1 d . . .
C1C C 0.52176(10) 0.30762(16) 0.62989(10) 0.0211(4) Uani 1 1 d . . .
C2C C 0.49427(11) 0.21406(18) 0.65261(10) 0.0262(4) Uani 1 1 d . . .
H2C H 0.4753 0.2276 0.6840 0.031 Uiso 1 1 calc R . .
C3C C 0.49482(12) 0.10097(18) 0.62912(10) 0.0292(5) Uani 1 1 d . . .
H3C H 0.4766 0.0370 0.6449 0.035 Uiso 1 1 calc R . .
C4C C 0.52180(12) 0.08102(18) 0.58293(11) 0.0295(5) Uani 1 1 d . . .
H4C H 0.5228 0.0033 0.5676 0.035 Uiso 1 1 calc R . .
C5C C 0.54729(12) 0.17454(18) 0.55910(11) 0.0294(5) Uani 1 1 d . . .
H5C H 0.5650 0.1610 0.5268 0.035 Uiso 1 1 calc R . .
C6C C 0.54714(11) 0.28776(18) 0.58224(10) 0.0247(4) Uani 1 1 d . . .
H6C H 0.5644 0.3517 0.5655 0.030 Uiso 1 1 calc R . .
C10C C 0.52269(10) 0.42984(17) 0.65394(9) 0.0200(4) Uani 1 1 d . . .
O12C O 0.53594(7) 0.51777(11) 0.62545(7) 0.0221(3) Uani 1 1 d . . .
N11C N 0.50755(9) 0.44869(13) 0.70455(8) 0.0201(3) Uani 1 1 d D . .
H11C H 0.5052(11) 0.3963(17) 0.7325(9) 0.024 Uiso 1 1 d D . .
O11C O 0.50487(7) 0.56412(11) 0.72251(7) 0.0227(3) Uani 1 1 d . . .
C1D C 0.26508(10) 0.12477(16) 0.01991(10) 0.0210(4) Uani 1 1 d . . .
C2D C 0.33705(11) 0.08656(18) 0.04224(10) 0.0266(4) Uani 1 1 d . . .
H2D H 0.3661 0.0721 0.0881 0.032 Uiso 1 1 calc R . .
C3D C 0.36646(11) 0.06958(18) -0.00235(11) 0.0274(5) Uani 1 1 d . . .
H3D H 0.4159 0.0439 0.0131 0.033 Uiso 1 1 calc R . .
C4D C 0.32465(12) 0.08966(18) -0.06928(11) 0.0274(5) Uani 1 1 d . . .
H4D H 0.3452 0.0778 -0.0997 0.033 Uiso 1 1 calc R . .
C5D C 0.25241(12) 0.1273(2) -0.09186(11) 0.0315(5) Uani 1 1 d . . .
H5D H 0.2232 0.1403 -0.1379 0.038 Uiso 1 1 calc R . .
C6D C 0.22326(12) 0.14563(19) -0.04740(10) 0.0284(5) Uani 1 1 d . . .
H6D H 0.1742 0.1728 -0.0629 0.034 Uiso 1 1 calc R . .
C10D C 0.23010(10) 0.14282(17) 0.06487(10) 0.0210(4) Uani 1 1 d . . .
O12D O 0.17250(7) 0.20726(12) 0.04843(7) 0.0221(3) Uani 1 1 d . . .
N11D N 0.25753(9) 0.09240(15) 0.12303(8) 0.0226(4) Uani 1 1 d D . .
H11D H 0.2929(11) 0.0398(18) 0.1385(11) 0.034 Uiso 1 1 d D . .
O11D O 0.22327(7) 0.11125(12) 0.16327(7) 0.0233(3) Uani 1 1 d . . .
C1E C 0.00672(10) -0.04841(17) 0.16955(10) 0.0227(4) Uani 1 1 d . . .
C2E C -0.02528(12) -0.15610(18) 0.14316(10) 0.0278(5) Uani 1 1 d . . .
H2E H -0.0271 -0.1823 0.1022 0.033 Uiso 1 1 calc R . .
C3E C -0.05456(12) -0.2253(2) 0.17671(11) 0.0333(5) Uani 1 1 d . . .
H3E H -0.0770 -0.2984 0.1582 0.040 Uiso 1 1 calc R . .
C4E C -0.05153(14) -0.1890(2) 0.23663(12) 0.0369(5) Uani 1 1 d . . .
H4E H -0.0720 -0.2365 0.2593 0.044 Uiso 1 1 calc R . .
C5E C -0.01861(15) -0.0835(2) 0.26310(13) 0.0455(6) Uani 1 1 d . . .
H5E H -0.0157 -0.0587 0.3047 0.055 Uiso 1 1 calc R . .
C6E C 0.01035(13) -0.0131(2) 0.23009(12) 0.0363(5) Uani 1 1 d . . .
H6E H 0.0328 0.0598 0.2490 0.044 Uiso 1 1 calc R . .
C10E C 0.04030(10) 0.02811(17) 0.13721(10) 0.0221(4) Uani 1 1 d . . .
O12E O 0.08679(7) 0.10758(12) 0.16944(6) 0.0239(3) Uani 1 1 d . . .
N11E N 0.02335(10) 0.01466(16) 0.07431(8) 0.0252(4) Uani 1 1 d D . .
H11E H -0.0069(11) -0.0336(18) 0.0473(10) 0.030 Uiso 1 1 d D . .
O11E O 0.05874(8) 0.08367(13) 0.04716(7) 0.0271(3) Uani 1 1 d . . .
C1F C 0.17131(11) 0.52796(17) 0.20887(10) 0.0239(4) Uani 1 1 d . . .
C2F C 0.13080(13) 0.6310(2) 0.20090(12) 0.0393(6) Uani 1 1 d . . .
H2F H 0.0825 0.6367 0.1661 0.047 Uiso 1 1 calc R . .
C3F C 0.16101(14) 0.7250(2) 0.24367(13) 0.0439(6) Uani 1 1 d . . .
H3F H 0.1330 0.7946 0.2387 0.053 Uiso 1 1 calc R . .
C4F C 0.23139(13) 0.7181(2) 0.29335(11) 0.0344(5) Uani 1 1 d . . .
H4F H 0.2520 0.7829 0.3224 0.041 Uiso 1 1 calc R . .
C5F C 0.27193(12) 0.61670(19) 0.30086(11) 0.0323(5) Uani 1 1 d . . .
H5F H 0.3207 0.6121 0.3350 0.039 Uiso 1 1 calc R . .
C6F C 0.24199(11) 0.52190(18) 0.25901(10) 0.0269(4) Uani 1 1 d . . .
H6F H 0.2701 0.4522 0.2647 0.032 Uiso 1 1 calc R . .
C10F C 0.14139(11) 0.42306(17) 0.16648(10) 0.0222(4) Uani 1 1 d . . .
O12F O 0.17282(7) 0.32282(11) 0.18374(7) 0.0231(3) Uani 1 1 d . . .
N11F N 0.08273(9) 0.43036(15) 0.10985(8) 0.0247(4) Uani 1 1 d D . .
H11F H 0.0566(11) 0.4936(17) 0.0911(11) 0.030 Uiso 1 1 d D . .
O11F O 0.05785(7) 0.32720(12) 0.07428(7) 0.0247(3) Uani 1 1 d . . .
O2S O 0.34060(9) 1.01569(13) 0.67073(8) 0.0358(4) Uani 1 1 d D . .
H2S H 0.3623(14) 1.062(2) 0.7011(11) 0.054 Uiso 1 1 d D . .
C2S C 0.29125(13) 1.0868(2) 0.61864(12) 0.0382(6) Uani 1 1 d . . .
H21 H 0.2644 1.1382 0.6355 0.057 Uiso 1 1 calc R . .
H22 H 0.2565 1.0364 0.5834 0.057 Uiso 1 1 calc R . .
H23 H 0.3187 1.1350 0.6008 0.057 Uiso 1 1 calc R . .
O3S O 0.35994(8) 0.56574(15) 0.69593(8) 0.0367(4) Uani 1 1 d D . .
H3S H 0.4054(10) 0.570(3) 0.7112(13) 0.055 Uiso 1 1 d D . .
C3S C 0.33069(13) 0.6280(2) 0.73397(12) 0.0365(5) Uani 1 1 d . . .
H31 H 0.3516 0.5963 0.7792 0.055 Uiso 1 1 calc R . .
H32 H 0.2772 0.6188 0.7136 0.055 Uiso 1 1 calc R . .
H33 H 0.3431 0.7117 0.7354 0.055 Uiso 1 1 calc R . .
O1S O -0.02051(8) 0.60432(14) 0.05122(7) 0.0321(4) Uani 1 1 d D . .
H1S H -0.0263(15) 0.634(2) 0.0158(10) 0.048 Uiso 1 1 d D . .
C1S C -0.08791(14) 0.5539(2) 0.04437(13) 0.0418(6) Uani 1 1 d . . .
H11 H -0.1046 0.4954 0.0086 0.063 Uiso 1 1 calc R . .
H12 H -0.1250 0.6160 0.0337 0.063 Uiso 1 1 calc R . .
H13 H -0.0805 0.5156 0.0861 0.063 Uiso 1 1 calc R . .

loop_
_atom_site_aniso_label
_atom_site_aniso_U_11
_atom_site_aniso_U_22
_atom_site_aniso_U_33
_atom_site_aniso_U_23
_atom_site_aniso_U_13
_atom_site_aniso_U_12
Fe1 0.02124(15) 0.01497(14) 0.02062(15) -0.00031(10) 0.00942(12) -0.00063(10)
Fe2 0.01871(15) 0.01967(15) 0.01757(15) -0.00219(10) 0.00721(11) -0.00143(10)
C1A 0.0252(11) 0.0192(10) 0.0387(13) 0.0017(9) 0.0071(9) 0.0014(8)
C2A 0.0294(12) 0.0334(13) 0.0496(15) 0.0019(11) 0.0110(11) -0.0004(10)
C3A 0.0278(13) 0.0435(15) 0.078(2) 0.0063(14) 0.0182(14) 0.0010(11)
C4A 0.0260(13) 0.0386(14) 0.070(2) 0.0027(14) 0.0002(13) -0.0055(11)
C5A 0.0376(14) 0.0314(13) 0.0481(16) -0.0011(11) -0.0048(12) -0.0018(10)
C6A 0.0347(13) 0.0238(11) 0.0401(14) 0.0010(10) 0.0056(11) 0.0027(9)
C10A 0.0261(10) 0.0174(9) 0.0293(11) 0.0031(8) 0.0103(9) 0.0001(8)
O12A 0.0244(8) 0.0244(7) 0.0266(8) -0.0042(6) 0.0072(6) 0.0019(6)
N11A 0.0221(9) 0.0178(8) 0.0324(10) -0.0007(7) 0.0100(8) 0.0021(6)
O11A 0.0216(7) 0.0184(7) 0.0263(7) -0.0028(5) 0.0085(6) 0.0012(5)
C1B 0.0261(10) 0.0179(9) 0.0256(10) -0.0003(8) 0.0134(9) 0.0020(8)
C2B 0.0328(12) 0.0286(11) 0.0299(11) -0.0052(9) 0.0153(10) -0.0073(9)
C3B 0.0328(12) 0.0315(12) 0.0470(14) -0.0079(10) 0.0229(11) -0.0095(9)
C4B 0.0454(14) 0.0270(11) 0.0538(15) 0.0055(11) 0.0359(12) -0.0012(10)
C5B 0.0432(14) 0.0324(12) 0.0369(12) 0.0108(10) 0.0248(11) 0.0048(10)
C6B 0.0282(11) 0.0297(11) 0.0269(11) 0.0032(9) 0.0131(9) 0.0012(9)
C10B 0.0230(10) 0.0172(9) 0.0229(10) -0.0007(8) 0.0107(8) 0.0013(7)
O12B 0.0224(7) 0.0237(7) 0.0198(7) -0.0002(6) 0.0079(6) -0.0031(5)
N11B 0.0222(9) 0.0253(9) 0.0216(9) 0.0015(7) 0.0080(7) -0.0062(7)
O11B 0.0260(7) 0.0253(7) 0.0216(7) 0.0041(6) 0.0101(6) -0.0048(6)
C1C 0.0192(10) 0.0204(10) 0.0202(10) -0.0004(8) 0.0054(8) 0.0005(7)
C2C 0.0317(11) 0.0217(10) 0.0248(11) -0.0014(8) 0.0120(9) -0.0012(8)
C3C 0.0350(12) 0.0185(10) 0.0278(11) 0.0007(8) 0.0080(9) -0.0026(8)
C4C 0.0325(12) 0.0201(10) 0.0281(11) -0.0067(8) 0.0059(9) 0.0025(8)
C5C 0.0304(12) 0.0293(11) 0.0278(11) -0.0077(9) 0.0121(9) 0.0024(9)
C6C 0.0230(10) 0.0237(10) 0.0257(11) -0.0018(8) 0.0090(9) -0.0010(8)
C10C 0.0166(9) 0.0199(9) 0.0216(10) 0.0013(8) 0.0065(8) 0.0000(7)
O12C 0.0277(7) 0.0175(7) 0.0242(7) -0.0004(5) 0.0144(6) -0.0009(5)
N11C 0.0261(9) 0.0125(7) 0.0234(8) -0.0005(6) 0.0121(7) -0.0013(6)
O11C 0.0322(8) 0.0128(6) 0.0280(7) -0.0033(5) 0.0178(6) -0.0019(5)
C1D 0.0242(10) 0.0178(9) 0.0224(10) -0.0013(8) 0.0115(8) -0.0016(7)
C2D 0.0251(11) 0.0294(11) 0.0223(10) -0.0001(8) 0.0077(9) 0.0001(8)
C3D 0.0239(11) 0.0272(11) 0.0318(11) -0.0036(9) 0.0126(9) 0.0000(8)
C4D 0.0347(12) 0.0252(10) 0.0295(11) -0.0028(9) 0.0208(10) -0.0040(9)
C5D 0.0347(12) 0.0389(13) 0.0218(11) 0.0059(9) 0.0131(9) 0.0025(10)
C6D 0.0263(11) 0.0324(11) 0.0269(11) 0.0040(9) 0.0118(9) 0.0036(9)
C10D 0.0219(10) 0.0173(9) 0.0225(10) -0.0028(8) 0.0084(8) -0.0031(8)
O12D 0.0214(7) 0.0235(7) 0.0214(7) 0.0017(6) 0.0095(6) 0.0025(5)
N11D 0.0237(9) 0.0225(8) 0.0235(9) 0.0018(7) 0.0121(7) 0.0051(7)
O11D 0.0239(7) 0.0276(7) 0.0206(7) 0.0030(6) 0.0118(6) 0.0046(6)
C1E 0.0213(10) 0.0240(10) 0.0239(10) -0.0005(8) 0.0109(8) -0.0002(8)
C2E 0.0320(12) 0.0265(11) 0.0208(10) 0.0010(8) 0.0076(9) -0.0007(9)
C3E 0.0360(12) 0.0269(11) 0.0315(12) 0.0049(9) 0.0096(10) -0.0052(9)
C4E 0.0435(14) 0.0356(13) 0.0405(14) 0.0072(10) 0.0266(12) -0.0040(10)
C5E 0.0643(17) 0.0486(15) 0.0404(14) -0.0095(12) 0.0387(14) -0.0137(13)
C6E 0.0485(14) 0.0337(12) 0.0375(13) -0.0119(10) 0.0289(11) -0.0146(10)
C10E 0.0211(10) 0.0234(10) 0.0223(10) -0.0019(8) 0.0100(8) 0.0004(8)
O12E 0.0261(7) 0.0268(7) 0.0200(7) -0.0062(6) 0.0111(6) -0.0076(6)
N11E 0.0294(9) 0.0270(9) 0.0191(8) -0.0037(7) 0.0103(7) -0.0114(7)
O11E 0.0312(8) 0.0312(8) 0.0200(7) -0.0046(6) 0.0123(6) -0.0125(6)
C1F 0.0253(10) 0.0228(10) 0.0237(10) -0.0033(8) 0.0109(8) -0.0020(8)
C2F 0.0328(13) 0.0311(12) 0.0378(13) -0.0107(10) 0.0004(10) 0.0066(10)
C3F 0.0427(14) 0.0267(12) 0.0488(15) -0.0111(11) 0.0073(12) 0.0087(10)
C4F 0.0397(13) 0.0259(11) 0.0319(12) -0.0076(9) 0.0104(10) -0.0058(9)
C5F 0.0286(12) 0.0290(12) 0.0308(12) -0.0024(9) 0.0052(10) -0.0045(9)
C6F 0.0274(11) 0.0218(10) 0.0290(11) 0.0008(8) 0.0100(9) 0.0013(8)
C10F 0.0222(10) 0.0234(10) 0.0228(10) -0.0016(8) 0.0114(8) 0.0010(8)
O12F 0.0223(7) 0.0204(7) 0.0219(7) -0.0028(5) 0.0053(6) 0.0015(5)
N11F 0.0264(9) 0.0210(9) 0.0223(9) -0.0027(7) 0.0067(7) 0.0037(7)
O11F 0.0228(7) 0.0240(7) 0.0225(7) -0.0063(6) 0.0054(6) 0.0010(5)
O2S 0.0351(9) 0.0246(8) 0.0339(9) -0.0056(7) 0.0023(7) 0.0082(7)
C2S 0.0385(13) 0.0374(13) 0.0343(13) 0.0042(10) 0.0118(11) 0.0088(10)
O3S 0.0268(8) 0.0401(9) 0.0463(10) -0.0190(8) 0.0187(8) -0.0098(7)
C3S 0.0322(12) 0.0400(13) 0.0384(13) -0.0117(11) 0.0163(10) -0.0037(10)
O1S 0.0339(9) 0.0325(9) 0.0218(8) 0.0002(6) 0.0045(7) 0.0078(7)
C1S 0.0426(14) 0.0404(14) 0.0372(13) 0.0055(11) 0.0128(11) 0.0034(11)

loop_
_atom_type_symbol
_atom_type_description
_atom_type_scat_dispersion_real
_atom_type_scat_dispersion_imag
_atom_type_scat_source
C C 0.0033 0.0016 'International Tables Vol C Tables 4.2.6.8 and 6.1.1.4'
H H 0.0000 0.0000 'International Tables Vol C Tables 4.2.6.8 and 6.1.1.4'
N N 0.0061 0.0033 'International Tables Vol C Tables 4.2.6.8 and 6.1.1.4'
O O 0.0106 0.0060 'International Tables Vol C Tables 4.2.6.8 and 6.1.1.4'
Fe Fe 0.3463 0.8444 'International Tables Vol C Tables 4.2.6.8 and 6.1.1.4'

loop_
_geom_angle_atom_site_label_1
_geom_angle_atom_site_label_2
_geom_angle_atom_site_label_3
_geom_angle
_geom_angle_site_symmetry_1
_geom_angle_site_symmetry_3
_geom_angle_publ_flag
O11B Fe1 O11A 89.98(6) . . ?
O11B Fe1 O11C 85.92(6) . . ?
O11A Fe1 O11C 92.92(6) . . ?
O11B Fe1 O12B 79.10(5) . . ?
O11A Fe1 O12B 100.83(6) . . ?
O11C Fe1 O12B 159.56(6) . . ?
O11B Fe1 O12A 167.38(6) . . ?
O11A Fe1 O12A 78.36(5) . . ?
O11C Fe1 O12A 99.35(6) . . ?
O12B Fe1 O12A 98.19(6) . . ?
O11B Fe1 O12C 106.18(6) . . ?
O11A Fe1 O12C 160.89(5) . . ?
O11C Fe1 O12C 78.46(5) . . ?
O12B Fe1 O12C 92.36(5) . . ?
O12A Fe1 O12C 86.18(5) . . ?
O11E Fe2 O11D 108.51(6) . . ?
O11E Fe2 O11F 90.58(6) . . ?
O11D Fe2 O11F 159.09(6) . . ?
O11E Fe2 O12D 84.14(6) . . ?
O11D Fe2 O12D 79.32(5) . . ?
O11F Fe2 O12D 94.69(6) . . ?
O11E Fe2 O12E 78.94(5) . . ?
O11D Fe2 O12E 89.17(6) . . ?
O11F Fe2 O12E 103.19(6) . . ?
O12D Fe2 O12E 155.37(6) . . ?
O11E Fe2 O12F 163.34(6) . . ?
O11D Fe2 O12F 85.04(5) . . ?
O11F Fe2 O12F 77.85(5) . . ?
O12D Fe2 O12F 108.47(6) . . ?
O12E Fe2 O12F 91.95(5) . . ?
C6A C1A C2A 119.9(2) . . ?
C6A C1A C10A 118.9(2) . . ?
C2A C1A C10A 121.1(2) . . ?
C3A C2A C1A 119.1(3) . . ?
C3A C2A H2A 120.4 . . ?
C1A C2A H2A 120.4 . . ?
C4A C3A C2A 120.7(3) . . ?
C4A C3A H3A 119.6 . . ?
C2A C3A H3A 119.6 . . ?
C3A C4A C5A 120.1(2) . . ?
C3A C4A H4A 119.9 . . ?
C5A C4A H4A 119.9 . . ?
C4A C5A C6A 120.2(3) . . ?
C4A C5A H5A 119.9 . . ?
C6A C5A H5A 119.9 . . ?
C5A C6A C1A 120.0(3) . . ?
C5A C6A H6A 120.0 . . ?
C1A C6A H6A 120.0 . . ?
O12A C10A N11A 118.66(18) . . ?
O12A C10A C1A 121.37(18) . . ?
N11A C10A C1A 119.93(19) . . ?
C10A O12A Fe1 112.89(13) . . ?
C10A N11A O11A 117.33(16) . . ?
C10A N11A H11A 125.0(16) . . ?
O11A N11A H11A 116.8(16) . . ?
N11A O11A Fe1 111.42(10) . . ?
C6B C1B C2B 119.39(19) . . ?
C6B C1B C10B 117.21(18) . . ?
C2B C1B C10B 123.39(18) . . ?
C3B C2B C1B 119.8(2) . . ?
C3B C2B H2B 120.1 . . ?
C1B C2B H2B 120.1 . . ?
C2B C3B C4B 120.4(2) . . ?
C2B C3B H3B 119.8 . . ?
C4B C3B H3B 119.8 . . ?
C5B C4B C3B 120.0(2) . . ?
C5B C4B H4B 120.0 . . ?
C3B C4B H4B 120.0 . . ?
C4B C5B C6B 119.9(2) . . ?
C4B C5B H5B 120.0 . . ?
C6B C5B H5B 120.0 . . ?
C5B C6B C1B 120.4(2) . . ?
C5B C6B H6B 119.8 . . ?
C1B C6B H6B 119.8 . . ?
O12B C10B N11B 118.41(18) . . ?
O12B C10B C1B 120.66(17) . . ?
N11B C10B C1B 120.92(18) . . ?
C10B O12B Fe1 113.70(12) . . ?
C10B N11B O11B 117.14(16) . . ?
C10B N11B H11B 124.9(16) . . ?
O11B N11B H11B 117.9(16) . . ?
N11B O11B Fe1 111.29(11) . . ?
C6C C1C C2C 119.81(18) . . ?
C6C C1C C10C 118.65(18) . . ?
C2C C1C C10C 121.52(18) . . ?
C3C C2C C1C 119.7(2) . . ?
C3C C2C H2C 120.2 . . ?
C1C C2C H2C 120.2 . . ?
C4C C3C C2C 120.4(2) . . ?
C4C C3C H3C 119.8 . . ?
C2C C3C H3C 119.8 . . ?
C3C C4C C5C 119.88(19) . . ?
C3C C4C H4C 120.1 . . ?
C5C C4C H4C 120.1 . . ?
C4C C5C C6C 120.3(2) . . ?
C4C C5C H5C 119.9 . . ?
C6C C5C H5C 119.9 . . ?
C5C C6C C1C 119.9(2) . . ?
C5C C6C H6C 120.0 . . ?
C1C C6C H6C 120.0 . . ?
O12C C10C N11C 118.93(17) . . ?
O12C C10C C1C 121.44(17) . . ?
N11C C10C C1C 119.60(17) . . ?
C10C O12C Fe1 113.12(12) . . ?
C10C N11C O11C 117.39(15) . . ?
C10C N11C H11C 127.5(15) . . ?
O11C N11C H11C 114.4(15) . . ?
N11C O11C Fe1 111.86(11) . . ?
C2D C1D C6D 119.41(19) . . ?
C2D C1D C10D 122.56(18) . . ?
C6D C1D C10D 118.03(18) . . ?
C3D C2D C1D 119.93(19) . . ?
C3D C2D H2D 120.0 . . ?
C1D C2D H2D 120.0 . . ?
C2D C3D C4D 120.6(2) . . ?
C2D C3D H3D 119.7 . . ?
C4D C3D H3D 119.7 . . ?
C3D C4D C5D 119.6(2) . . ?
C3D C4D H4D 120.2 . . ?
C5D C4D H4D 120.2 . . ?
C6D C5D C4D 119.9(2) . . ?
C6D C5D H5D 120.1 . . ?
C4D C5D H5D 120.1 . . ?
C5D C6D C1D 120.6(2) . . ?
C5D C6D H6D 119.7 . . ?
C1D C6D H6D 119.7 . . ?
O12D C10D N11D 118.21(18) . . ?
O12D C10D C1D 121.88(17) . . ?
N11D C10D C1D 119.91(17) . . ?
C10D O12D Fe2 112.49(12) . . ?
C10D N11D O11D 118.08(16) . . ?
C10D N11D H11D 127.6(16) . . ?
O11D N11D H11D 113.9(16) . . ?
N11D O11D Fe2 110.39(10) . . ?
C6E C1E C2E 119.16(19) . . ?
C6E C1E C10E 118.17(18) . . ?
C2E C1E C10E 122.61(18) . . ?
C3E C2E C1E 119.9(2) . . ?
C3E C2E H2E 120.1 . . ?
C1E C2E H2E 120.1 . . ?
C4E C3E C2E 120.7(2) . . ?
C4E C3E H3E 119.6 . . ?
C2E C3E H3E 119.6 . . ?
C5E C4E C3E 119.2(2) . . ?
C5E C4E H4E 120.4 . . ?
C3E C4E H4E 120.4 . . ?
C4E C5E C6E 120.9(2) . . ?
C4E C5E H5E 119.6 . . ?
C6E C5E H5E 119.6 . . ?
C5E C6E C1E 120.2(2) . . ?
C5E C6E H6E 119.9 . . ?
C1E C6E H6E 119.9 . . ?
O12E C10E N11E 118.36(18) . . ?
O12E C10E C1E 121.55(17) . . ?
N11E C10E C1E 120.09(18) . . ?
C10E O12E Fe2 113.17(12) . . ?
C10E N11E O11E 118.05(16) . . ?
C10E N11E H11E 127.8(16) . . ?
O11E N11E H11E 114.1(16) . . ?
N11E O11E Fe2 111.44(11) . . ?
C6F C1F C2F 119.22(19) . . ?
C6F C1F C10F 118.08(18) . . ?
C2F C1F C10F 122.69(19) . . ?
C3F C2F C1F 120.0(2) . . ?
C3F C2F H2F 120.0 . . ?
C1F C2F H2F 120.0 . . ?
C4F C3F C2F 120.3(2) . . ?
C4F C3F H3F 119.8 . . ?
C2F C3F H3F 119.8 . . ?
C3F C4F C5F 119.8(2) . . ?
C3F C4F H4F 120.1 . . ?
C5F C4F H4F 120.1 . . ?
C4F C5F C6F 120.3(2) . . ?
C4F C5F H5F 119.8 . . ?
C6F C5F H5F 119.8 . . ?
C5F C6F C1F 120.32(19) . . ?
C5F C6F H6F 119.8 . . ?
C1F C6F H6F 119.8 . . ?
O12F C10F N11F 118.10(18) . . ?
O12F C10F C1F 120.81(17) . . ?
N11F C10F C1F 121.08(18) . . ?
C10F O12F Fe2 114.14(12) . . ?
C10F N11F O11F 116.99(16) . . ?
C10F N11F H11F 127.9(15) . . ?
O11F N11F H11F 115.1(15) . . ?
N11F O11F Fe2 112.05(11) . . ?
C2S O2S H2S 105(2) . . ?
O2S C2S H21 109.5 . . ?
O2S C2S H22 109.5 . . ?
H21 C2S H22 109.5 . . ?
O2S C2S H23 109.5 . . ?
H21 C2S H23 109.5 . . ?
H22 C2S H23 109.5 . . ?
C3S O3S H3S 114(2) . . ?
O3S C3S H31 109.5 . . ?
O3S C3S H32 109.5 . . ?
H31 C3S H32 109.5 . . ?
O3S C3S H33 109.5 . . ?
H31 C3S H33 109.5 . . ?
H32 C3S H33 109.5 . . ?
C1S O1S H1S 109(2) . . ?
O1S C1S H11 109.5 . . ?
O1S C1S H12 109.5 . . ?
H11 C1S H12 109.5 . . ?
O1S C1S H13 109.5 . . ?
H11 C1S H13 109.5 . . ?
H12 C1S H13 109.5 . . ?

loop_
_geom_bond_atom_site_label_1
_geom_bond_atom_site_label_2
_geom_bond_distance
_geom_bond_site_symmetry_2
_geom_bond_publ_flag
Fe1 O11B 1.9841(14) . ?
Fe1 O11A 1.9965(13) . ?
Fe1 O11C 2.0014(13) . ?
Fe1 O12B 2.0117(14) . ?
Fe1 O12A 2.0483(14) . ?
Fe1 O12C 2.0588(13) . ?
Fe2 O11E 1.9853(13) . ?
Fe2 O11D 1.9880(13) . ?
Fe2 O11F 1.9988(14) . ?
Fe2 O12D 2.0235(14) . ?
Fe2 O12E 2.0382(14) . ?
Fe2 O12F 2.0440(13) . ?
C1A C6A 1.392(3) . ?
C1A C2A 1.401(3) . ?
C1A C10A 1.485(3) . ?
C2A C3A 1.387(3) . ?
C2A H2A 0.9500 . ?
C3A C4A 1.379(4) . ?
C3A H3A 0.9500 . ?
C4A C5A 1.381(4) . ?
C4A H4A 0.9500 . ?
C5A C6A 1.385(3) . ?
C5A H5A 0.9500 . ?
C6A H6A 0.9500 . ?
C10A O12A 1.274(2) . ?
C10A N11A 1.309(3) . ?
N11A O11A 1.378(2) . ?
N11A H11A 0.869(16) . ?
C1B C6B 1.393(3) . ?
C1B C2B 1.393(3) . ?
C1B C10B 1.480(3) . ?
C2B C3B 1.381(3) . ?
C2B H2B 0.9500 . ?
C3B C4B 1.388(3) . ?
C3B H3B 0.9500 . ?
C4B C5B 1.379(3) . ?
C4B H4B 0.9500 . ?
C5B C6B 1.384(3) . ?
C5B H5B 0.9500 . ?
C6B H6B 0.9500 . ?
C10B O12B 1.273(2) . ?
C10B N11B 1.310(3) . ?
N11B O11B 1.374(2) . ?
N11B H11B 0.847(16) . ?
C1C C6C 1.391(3) . ?
C1C C2C 1.394(3) . ?
C1C C10C 1.485(3) . ?
C2C C3C 1.389(3) . ?
C2C H2C 0.9500 . ?
C3C C4C 1.383(3) . ?
C3C H3C 0.9500 . ?
C4C C5C 1.385(3) . ?
C4C H4C 0.9500 . ?
C5C C6C 1.386(3) . ?
C5C H5C 0.9500 . ?
C6C H6C 0.9500 . ?
C10C O12C 1.275(2) . ?
C10C N11C 1.315(2) . ?
N11C O11C 1.3783(19) . ?
N11C H11C 0.879(15) . ?
C1D C2D 1.388(3) . ?
C1D C6D 1.390(3) . ?
C1D C10D 1.477(3) . ?
C2D C3D 1.382(3) . ?
C2D H2D 0.9500 . ?
C3D C4D 1.382(3) . ?
C3D H3D 0.9500 . ?
C4D C5D 1.390(3) . ?
C4D H4D 0.9500 . ?
C5D C6D 1.377(3) . ?
C5D H5D 0.9500 . ?
C6D H6D 0.9500 . ?
C10D O12D 1.287(2) . ?
C10D N11D 1.305(3) . ?
N11D O11D 1.373(2) . ?
N11D H11D 0.879(16) . ?
C1E C6E 1.385(3) . ?
C1E C2E 1.389(3) . ?
C1E C10E 1.474(3) . ?
C2E C3E 1.386(3) . ?
C2E H2E 0.9500 . ?
C3E C4E 1.380(3) . ?
C3E H3E 0.9500 . ?
C4E C5E 1.372(3) . ?
C4E H4E 0.9500 . ?
C5E C6E 1.382(3) . ?
C5E H5E 0.9500 . ?
C6E H6E 0.9500 . ?
C10E O12E 1.276(2) . ?
C10E N11E 1.306(3) . ?
N11E O11E 1.370(2) . ?
N11E H11E 0.847(16) . ?
C1F C6F 1.383(3) . ?
C1F C2F 1.394(3) . ?
C1F C10F 1.478(3) . ?
C2F C3F 1.385(3) . ?
C2F H2F 0.9500 . ?
C3F C4F 1.375(3) . ?
C3F H3F 0.9500 . ?
C4F C5F 1.380(3) . ?
C4F H4F 0.9500 . ?
C5F C6F 1.381(3) . ?
C5F H5F 0.9500 . ?
C6F H6F 0.9500 . ?
C10F O12F 1.278(2) . ?
C10F N11F 1.309(3) . ?
N11F O11F 1.382(2) . ?
N11F H11F 0.882(16) . ?
O2S C2S 1.412(3) . ?
O2S H2S 0.818(17) . ?
C2S H21 0.9800 . ?
C2S H22 0.9800 . ?
C2S H23 0.9800 . ?
O3S C3S 1.420(3) . ?
O3S H3S 0.831(17) . ?
C3S H31 0.9800 . ?
C3S H32 0.9800 . ?
C3S H33 0.9800 . ?
O1S C1S 1.425(3) . ?
O1S H1S 0.819(17) . ?
C1S H11 0.9800 . ?
C1S H12 0.9800 . ?
C1S H13 0.9800 . ?
